data_4346935
loop_
_publ_author_name
'He, Xingxiang'
'Liu, Ying'
'Lv, Yun'
'Dong, Yayu'
'Hu, Gonghao'
'Zhou, Shuai'
'Xu, Yan'

_publ_section_title
;
 L- and D-[LnZn(IN)3(C2H4O2)]n (Ln = Eu, Sm, and Gd): Chiral
 Enantiomerically 3D 3d-4f Coordination Polymers Constructed by
 Interesting Butterfly-like Building Units and -[Ln-O-Zn]n- Helices.
;
_journal_issue 5
_journal_name_full 'Inorganic chemistry'
_journal_page_first 2048
_journal_page_last 2054
_journal_paper_doi 10.1021/acs.inorgchem.5b02372
_journal_volume 55
_journal_year 2016
_chemical_formula_sum 'C20 H16 Eu N3 O8 Zn'
_chemical_formula_weight 643.69
_space_group_crystal_system hexagonal
_space_group_IT_number 179
_space_group_name_Hall 'P 65 2 (0 0 1)'
_space_group_name_H-M_alt 'P 65 2 2'
_atom_sites_solution_hydrogens geom
_audit_creation_method SHELXL-2014/7
_cell_angle_alpha 90
_cell_angle_beta 90
_cell_angle_gamma 120
_cell_formula_units_Z 6
_cell_length_a 11.3355(3)
_cell_length_b 11.3355(3)
_cell_length_c 27.5239(16)
_cell_measurement_reflns_used 4550
_cell_measurement_temperature 296(2)
_cell_measurement_theta_max 24.01
_cell_measurement_theta_min 2.20
_cell_volume 3062.8(2)
_computing_cell_refinement 'SAINT (Bruker, 2005)'
_computing_data_collection 'APEX2 (Bruker, 2005)'
_computing_data_reduction SAINT
_computing_molecular_graphics SHELXTL
_computing_publication_material SHELXTL
_computing_structure_refinement 'SHELXL-2014/7 (Sheldrick, 2014)'
_computing_structure_solution 'SHELXL-2014/7 (Sheldrick, 2014)'
_diffrn_ambient_temperature 296(2)
_diffrn_measured_fraction_theta_full 1.000
_diffrn_measured_fraction_theta_max 0.996
_diffrn_measurement_device_type 'Bruker Apex2 CCD'
_diffrn_measurement_method '\w scans'
_diffrn_radiation_type MoK\a
_diffrn_radiation_wavelength 0.71073
_diffrn_reflns_av_R_equivalents 0.0736
_diffrn_reflns_av_unetI/netI 0.0326
_diffrn_reflns_Laue_measured_fraction_full 1.000
_diffrn_reflns_Laue_measured_fraction_max 0.996
_diffrn_reflns_limit_h_max 13
_diffrn_reflns_limit_h_min -13
_diffrn_reflns_limit_k_max 13
_diffrn_reflns_limit_k_min -11
_diffrn_reflns_limit_l_max 33
_diffrn_reflns_limit_l_min -33
_diffrn_reflns_number 22841
_diffrn_reflns_point_group_measured_fraction_full 1.000
_diffrn_reflns_point_group_measured_fraction_max 0.997
_diffrn_reflns_theta_full 25.242
_diffrn_reflns_theta_max 25.987
_diffrn_reflns_theta_min 2.075
_exptl_absorpt_coefficient_mu 4.274
_exptl_absorpt_correction_T_max 0.6280
_exptl_absorpt_correction_T_min 0.5665
_exptl_absorpt_correction_type multi-scan
_exptl_absorpt_process_details '(SADABS; Sheldrick, 2003)'
_exptl_crystal_colour colorless
_exptl_crystal_density_diffrn 2.094
_exptl_crystal_description block
_exptl_crystal_F_000 1884
_exptl_crystal_size_max 0.150
_exptl_crystal_size_mid 0.130
_exptl_crystal_size_min 0.120
_refine_diff_density_max 0.302
_refine_diff_density_min -0.771
_refine_diff_density_rms 0.083
_refine_ls_abs_structure_details
;
 Flack x determined using 657 quotients [(I+)-(I-)]/[(I+)+(I-)]
 (Parsons, Flack and Wagner, Acta Cryst. B69 (2013) 249-259).
;
_refine_ls_abs_structure_Flack -0.016(15)
_refine_ls_extinction_method none
_refine_ls_goodness_of_fit_ref 1.048
_refine_ls_hydrogen_treatment constr
_refine_ls_matrix_type full
_refine_ls_number_parameters 152
_refine_ls_number_reflns 2001
_refine_ls_number_restraints 0
_refine_ls_restrained_S_all 1.048
_refine_ls_R_factor_all 0.0313
_refine_ls_R_factor_gt 0.0271
_refine_ls_shift/su_max 0.005
_refine_ls_shift/su_mean 0.001
_refine_ls_structure_factor_coef Fsqd
_refine_ls_weighting_details 'w=1/[\s^2^(Fo^2^)+(0.0303P)^2^+3.9084P] where P=(Fo^2^+2Fc^2^)/3'
_refine_ls_weighting_scheme calc
_refine_ls_wR_factor_gt 0.0600
_refine_ls_wR_factor_ref 0.0611
_reflns_Friedel_coverage 0.591
_reflns_Friedel_fraction_full 1.000
_reflns_Friedel_fraction_max 0.999
_reflns_number_gt 1853
_reflns_number_total 2001
_reflns_threshold_expression 'I > 2\s(I)'
_cod_data_source_file ic5b02372_si_002.cif
_cod_data_source_block 1
_cod_database_code 4346935
_shelx_shelxl_version_number 2014/7
_shelx_space_group_comment
;
The symmetry employed for this shelxl refinement is uniquely defined
by the following loop, which should always be used as a source of
symmetry information in preference to the above space-group names.
They are only intended as comments.
;
_shelx_estimated_absorpt_t_min 0.567
_shelx_estimated_absorpt_t_max 0.628

loop_
_space_group_symop_operation_xyz
'x, y, z'
'-y, x-y, z+2/3'
'-x+y, -x, z+1/3'
'-x, -y, z+1/2'
'y, -x+y, z+1/6'
'x-y, x, z+5/6'
'y, x, -z+2/3'
'x-y, -y, -z'
'-x, -x+y, -z+1/3'
'-y, -x, -z+1/6'
'-x+y, y, -z+1/2'
'x, x-y, -z+5/6'

loop_
_atom_site_label
_atom_site_type_symbol
_atom_site_fract_x
_atom_site_fract_y
_atom_site_fract_z
_atom_site_U_iso_or_equiv
_atom_site_adp_type
_atom_site_occupancy
_atom_site_site_symmetry_order
_atom_site_calc_flag
_atom_site_refinement_flags_posn
_atom_site_refinement_flags_adp
_atom_site_refinement_flags_occupancy
Eu1 Eu 0.16836(4) 0.0000 0.0000 0.01586(13) Uani 1 2 d S T P
Zn1 Zn 0.23070(6) -0.23070(6) 0.0833 0.0252(3) Uani 1 2 d S T P
O1 O 0.2347(5) -0.7852(5) -0.03732(15) 0.0299(12) Uani 1 1 d . . .
O2 O 0.1570(5) -0.7053(5) -0.09578(14) 0.0281(11) Uani 1 1 d . . .
O3 O 0.0235(6) 0.0546(6) 0.04650(17) 0.0442(16) Uani 1 1 d . . .
O4 O 0.2916(5) -0.1033(5) 0.03150(15) 0.0228(10) Uani 1 1 d . . .
N1 N 0.2023(6) -0.4058(6) 0.04340(17) 0.0271(14) Uani 1 1 d . . .
N2 N -0.2649(6) 0.2649(6) 0.0833 0.069(4) Uani 1 2 d S T P
C1 C 0.2316(9) -0.5007(7) 0.0589(2) 0.036(2) Uani 1 1 d . . .
H1A H 0.2547 -0.4986 0.0914 0.043 Uiso 1 1 calc R U .
C2 C 0.2297(8) -0.5997(8) 0.0303(2) 0.0296(16) Uani 1 1 d . . .
H2A H 0.2523 -0.6618 0.0430 0.035 Uiso 1 1 calc R U .
C3 C 0.1935(7) -0.6057(6) -0.0180(2) 0.0222(16) Uani 1 1 d . . .
C4 C 0.1588(11) -0.5126(9) -0.0335(3) 0.047(2) Uani 1 1 d . . .
H4A H 0.1299 -0.5160 -0.0654 0.056 Uiso 1 1 calc R U .
C5 C 0.1663(9) -0.4135(9) -0.0024(3) 0.047(2) Uani 1 1 d . . .
H5A H 0.1451 -0.3496 -0.0144 0.056 Uiso 1 1 calc R U .
C6 C 0.1930(7) -0.7084(7) -0.0531(2) 0.0222(16) Uani 1 1 d . . .
C7 C -0.0425(5) 0.0425(5) 0.0833 0.027(2) Uani 1 2 d S T P
C8 C -0.1207(5) 0.1207(5) 0.0833 0.029(2) Uani 1 2 d S T P
C9 C -0.1296(9) 0.1850(10) 0.0418(3) 0.044(2) Uani 1 1 d . . .
H9A H -0.0900 0.1796 0.0129 0.053 Uiso 1 1 calc R U .
C10 C -0.1984(11) 0.2573(11) 0.0439(4) 0.059(3) Uani 1 1 d . . .
H10A H -0.1987 0.3040 0.0162 0.071 Uiso 1 1 calc R U .
C11 C 0.4318(9) -0.0386(11) 0.0218(3) 0.062(3) Uani 1 1 d . . .
H11A H 0.4590 -0.1071 0.0197 0.074 Uiso 1 1 calc R U .
H11B H 0.4808 0.0212 0.0487 0.074 Uiso 1 1 calc R U .

loop_
_atom_site_aniso_label
_atom_site_aniso_U_11
_atom_site_aniso_U_22
_atom_site_aniso_U_33
_atom_site_aniso_U_23
_atom_site_aniso_U_13
_atom_site_aniso_U_12
Eu1 0.01661(19) 0.0152(3) 0.01530(18) -0.00053(19) -0.00027(9) 0.00761(13)
Zn1 0.0270(5) 0.0270(5) 0.0207(5) 0.0025(4) 0.0025(4) 0.0127(6)
O1 0.045(3) 0.028(3) 0.027(2) -0.002(2) 0.001(2) 0.026(3)
O2 0.040(3) 0.033(3) 0.019(2) -0.0069(19) -0.003(2) 0.023(3)
O3 0.050(4) 0.068(4) 0.035(3) 0.003(2) 0.012(3) 0.045(4)
O4 0.022(3) 0.022(3) 0.026(2) 0.008(2) 0.004(2) 0.012(2)
N1 0.037(4) 0.025(3) 0.025(3) -0.005(2) -0.004(3) 0.020(3)
N2 0.076(8) 0.076(8) 0.081(8) -0.012(7) -0.012(7) 0.057(8)
C1 0.052(5) 0.033(5) 0.020(3) -0.006(3) -0.008(4) 0.020(4)
C2 0.045(5) 0.030(4) 0.025(3) -0.002(3) -0.005(3) 0.027(4)
C3 0.031(4) 0.018(3) 0.021(3) -0.001(2) 0.004(3) 0.014(3)
C4 0.090(7) 0.048(6) 0.028(3) -0.012(4) -0.021(5) 0.054(6)
C5 0.090(7) 0.044(5) 0.032(4) -0.011(4) -0.015(5) 0.052(5)
C6 0.026(4) 0.017(4) 0.024(3) 0.000(3) 0.002(3) 0.010(3)
C7 0.028(4) 0.028(4) 0.030(5) -0.004(4) -0.004(4) 0.017(5)
C8 0.034(5) 0.034(5) 0.029(5) 0.001(4) 0.001(4) 0.024(5)
C9 0.051(6) 0.058(6) 0.038(4) 0.007(4) 0.000(4) 0.038(5)
C10 0.071(8) 0.064(7) 0.063(6) 0.012(5) -0.005(6) 0.048(7)
C11 0.035(6) 0.078(8) 0.083(7) 0.049(6) 0.027(5) 0.037(6)

loop_
_atom_type_symbol
_atom_type_description
_atom_type_scat_dispersion_real
_atom_type_scat_dispersion_imag
_atom_type_scat_source
C C 0.0033 0.0016 'International Tables Vol C Tables 4.2.6.8 and 6.1.1.4'
H H 0.0000 0.0000 'International Tables Vol C Tables 4.2.6.8 and 6.1.1.4'
N N 0.0061 0.0033 'International Tables Vol C Tables 4.2.6.8 and 6.1.1.4'
O O 0.0106 0.0060 'International Tables Vol C Tables 4.2.6.8 and 6.1.1.4'
Zn Zn 0.2839 1.4301 'International Tables Vol C Tables 4.2.6.8 and 6.1.1.4'
Eu Eu -0.1578 3.6682 'International Tables Vol C Tables 4.2.6.8 and 6.1.1.4'

loop_
_geom_angle_atom_site_label_1
_geom_angle_atom_site_label_2
_geom_angle_atom_site_label_3
_geom_angle
_geom_angle_site_symmetry_1
_geom_angle_site_symmetry_3
O4 Eu1 O4 67.9(2) 8 .
O4 Eu1 O1 133.75(17) 8 8_445
O4 Eu1 O1 68.37(16) . 8_445
O4 Eu1 O1 68.37(16) 8 1_565
O4 Eu1 O1 133.75(17) . 1_565
O1 Eu1 O1 157.6(2) 8_445 1_565
O4 Eu1 O3 140.81(18) 8 .
O4 Eu1 O3 125.25(16) . .
O1 Eu1 O3 79.00(18) 8_445 .
O1 Eu1 O3 82.75(17) 1_565 .
O4 Eu1 O3 125.25(16) 8 8
O4 Eu1 O3 140.81(18) . 8
O1 Eu1 O3 82.75(17) 8_445 8
O1 Eu1 O3 79.00(18) 1_565 8
O3 Eu1 O3 70.8(3) . 8
O4 Eu1 O2 74.10(17) 8 12_544
O4 Eu1 O2 80.50(16) . 12_544
O1 Eu1 O2 84.70(15) 8_445 12_544
O1 Eu1 O2 101.27(15) 1_565 12_544
O3 Eu1 O2 139.67(18) . 12_544
O3 Eu1 O2 70.67(18) 8 12_544
O4 Eu1 O2 80.49(16) 8 5_665
O4 Eu1 O2 74.10(17) . 5_665
O1 Eu1 O2 101.27(15) 8_445 5_665
O1 Eu1 O2 84.70(15) 1_565 5_665
O3 Eu1 O2 70.67(18) . 5_665
O3 Eu1 O2 139.67(18) 8 5_665
O2 Eu1 O2 149.3(2) 12_544 5_665
O4 Eu1 Zn1 91.84(11) 8 .
O4 Eu1 Zn1 24.30(11) . .
O1 Eu1 Zn1 47.03(12) 8_445 .
O1 Eu1 Zn1 152.59(12) 1_565 .
O3 Eu1 Zn1 104.04(12) . .
O3 Eu1 Zn1 128.40(13) 8 .
O2 Eu1 Zn1 90.62(11) 12_544 .
O2 Eu1 Zn1 73.07(12) 5_665 .
O4 Eu1 Zn1 24.30(11) 8 6_554
O4 Eu1 Zn1 91.84(11) . 6_554
O1 Eu1 Zn1 152.59(12) 8_445 6_554
O1 Eu1 Zn1 47.03(12) 1_565 6_554
O3 Eu1 Zn1 128.40(13) . 6_554
O3 Eu1 Zn1 104.04(12) 8 6_554
O2 Eu1 Zn1 73.07(12) 12_544 6_554
O2 Eu1 Zn1 90.62(11) 5_665 6_554
Zn1 Eu1 Zn1 116.00(2) . 6_554
O4 Zn1 O4 139.8(3) . 10
O4 Zn1 N1 108.3(2) . 10
O4 Zn1 N1 98.5(2) 10 10
O4 Zn1 N1 98.5(2) . .
O4 Zn1 N1 108.2(2) 10 .
N1 Zn1 N1 95.8(3) 10 .
O4 Zn1 Eu1 109.56(15) . 5
O4 Zn1 Eu1 31.22(15) 10 5
N1 Zn1 Eu1 109.48(14) 10 5
N1 Zn1 Eu1 132.95(17) . 5
O4 Zn1 Eu1 31.22(15) . .
O4 Zn1 Eu1 109.56(15) 10 .
N1 Zn1 Eu1 132.96(17) 10 .
N1 Zn1 Eu1 109.48(14) . .
Eu1 Zn1 Eu1 81.62(3) 5 .
C6 O1 Eu1 144.9(5) . 1_545
C6 O2 Eu1 128.0(4) . 6_544
C7 O3 Eu1 150.7(6) . .
C11 O4 Zn1 115.3(4) . .
C11 O4 Eu1 117.5(4) . .
Zn1 O4 Eu1 124.5(2) . .
C5 N1 C1 116.3(6) . .
C5 N1 Zn1 116.8(5) . .
C1 N1 Zn1 126.5(4) . .
C10 N2 C10 114.8(12) 10 .
N1 C1 C2 124.6(6) . .
N1 C1 H1A 117.7 . .
C2 C1 H1A 117.7 . .
C1 C2 C3 118.6(7) . .
C1 C2 H2A 120.7 . .
C3 C2 H2A 120.7 . .
C4 C3 C2 117.0(6) . .
C4 C3 C6 120.3(6) . .
C2 C3 C6 122.7(6) . .
C3 C4 C5 120.7(7) . .
C3 C4 H4A 119.6 . .
C5 C4 H4A 119.6 . .
N1 C5 C4 122.7(7) . .
N1 C5 H5A 118.7 . .
C4 C5 H5A 118.7 . .
O2 C6 O1 125.8(6) . .
O2 C6 C3 117.1(6) . .
O1 C6 C3 117.0(6) . .
O3 C7 O3 128.9(10) 10 .
O3 C7 C8 115.5(5) 10 .
O3 C7 C8 115.5(5) . .
C9 C8 C9 117.5(10) . 10
C9 C8 C7 121.3(5) . .
C9 C8 C7 121.3(5) 10 .
C8 C9 C10 119.2(8) . .
C8 C9 H9A 120.4 . .
C10 C9 H9A 120.4 . .
N2 C10 C9 124.7(9) . .
N2 C10 H10A 117.7 . .
C9 C10 H10A 117.7 . .
O4 C11 C11 113.8(5) . 8
O4 C11 H11A 108.8 . .
C11 C11 H11A 108.8 8 .
O4 C11 H11B 108.8 . .
C11 C11 H11B 108.8 8 .
H11A C11 H11B 107.7 . .

loop_
_geom_bond_atom_site_label_1
_geom_bond_atom_site_label_2
_geom_bond_distance
_geom_bond_site_symmetry_2
Eu1 O4 2.390(5) 8
Eu1 O4 2.390(5) .
Eu1 O1 2.391(5) 8_445
Eu1 O1 2.391(5) 1_565
Eu1 O3 2.394(5) .
Eu1 O3 2.394(5) 8
Eu1 O2 2.462(4) 12_544
Eu1 O2 2.462(4) 5_665
Eu1 Zn1 3.8010(10) .
Eu1 Zn1 3.8010(10) 6_554
Zn1 O4 1.897(4) .
Zn1 O4 1.897(4) 10
Zn1 N1 2.147(6) 10
Zn1 N1 2.147(6) .
Zn1 Eu1 3.8009(10) 5
O1 C6 1.258(8) .
O1 Eu1 2.391(5) 1_545
O2 C6 1.250(8) .
O2 Eu1 2.462(4) 6_544
O3 C7 1.226(6) .
O4 C11 1.403(9) .
N1 C5 1.315(8) .
N1 C1 1.344(10) .
N2 C10 1.347(12) 10
N2 C10 1.347(12) .
C1 C2 1.363(10) .
C1 H1A 0.9300 .
C2 C3 1.383(9) .
C2 H2A 0.9300 .
C3 C4 1.366(10) .
C3 C6 1.510(8) .
C4 C5 1.380(10) .
C4 H4A 0.9300 .
C5 H5A 0.9300 .
C7 O3 1.226(6) 10
C7 C8 1.536(13) .
C8 C9 1.386(9) .
C8 C9 1.386(9) 10
C9 C10 1.387(12) .
C9 H9A 0.9300 .
C10 H10A 0.9300 .
C11 C11 1.418(16) 8
C11 H11A 0.9700 .
C11 H11B 0.9700 .
